data_4076549
loop_
_publ_author_name
'Voss, Tanja'
'Mahdi, Tayseer'
'Otten, Edwin'
'Fr\"ohlich, Roland'
'Kehr, Gerald'
'Stephan, Douglas W.'
'Erker, Gerhard'

_publ_section_title
;
 Frustrated Lewis Pair Behavior of Intermolecular Amine/B(C6F5)3Pairs
;
_journal_issue 6
_journal_name_full Organometallics
_journal_page_first 2367
_journal_paper_doi 10.1021/om300017u
_journal_volume 31
_journal_year 2012
_chemical_formula_sum 'C27 H15 B F15 N'
_chemical_formula_weight 649.21
_chemical_name_systematic
; 
 ? 
;
_space_group_IT_number 2
_symmetry_cell_setting triclinic
_symmetry_space_group_name_Hall '-P 1'
_symmetry_space_group_name_H-M 'P -1'
_atom_sites_solution_hydrogens 'at N and B from difmap, others geom'
_atom_sites_solution_primary direct
_atom_sites_solution_secondary difmap
_audit_creation_method SHELXL-97
_cell_angle_alpha 86.615(4)
_cell_angle_beta 73.671(3)
_cell_angle_gamma 68.525(3)
_cell_formula_units_Z 4
_cell_length_a 10.1853(3)
_cell_length_b 13.3147(8)
_cell_length_c 21.7805(7)
_cell_measurement_reflns_used 8508
_cell_measurement_temperature 223(2)
_cell_measurement_theta_max 68.25
_cell_measurement_theta_min 0.88
_cell_volume 2634.6(2)
_computing_cell_refinement 'Collect (Nonius B.V., 1998)'
_computing_data_collection 'Collect (Nonius B.V., 1998)'
_computing_data_reduction 'Denzo-SMN (Otwinowski & Minor, 1997)'
_computing_molecular_graphics 'XP (BrukerAXS, 2000)'
_computing_publication_material 'SHELXL-97 (Sheldrick, 1997)'
_computing_structure_refinement 'SHELXL-97 (Sheldrick, 1997)'
_computing_structure_solution 'SHELXS-97 (Sheldrick, 1990)'
_diffrn_ambient_temperature 223(2)
_diffrn_measured_fraction_theta_full 0.966
_diffrn_measured_fraction_theta_max 0.966
_diffrn_measurement_device_type 'Nonius KappaCCD APEXII'
_diffrn_measurement_method '\w and \f scans'
_diffrn_radiation_monochromator graphite
_diffrn_radiation_source 'fine-focus sealed tube'
_diffrn_radiation_type CuK\a
_diffrn_radiation_wavelength 1.54178
_diffrn_reflns_av_R_equivalents 0.042
_diffrn_reflns_av_sigmaI/netI 0.0264
_diffrn_reflns_limit_h_max 12
_diffrn_reflns_limit_h_min -11
_diffrn_reflns_limit_k_max 15
_diffrn_reflns_limit_k_min -15
_diffrn_reflns_limit_l_max 25
_diffrn_reflns_limit_l_min -24
_diffrn_reflns_number 36924
_diffrn_reflns_theta_full 67.28
_diffrn_reflns_theta_max 67.28
_diffrn_reflns_theta_min 4.24
_exptl_absorpt_coefficient_mu 1.537
_exptl_absorpt_correction_T_max 0.8615
_exptl_absorpt_correction_T_min 0.6153
_exptl_absorpt_correction_type multi-scan
_exptl_absorpt_process_details 'Denzo (Otwinowski. Borek, Majewski & Minor (2003)'
_exptl_crystal_colour colorless
_exptl_crystal_density_diffrn 1.637
_exptl_crystal_density_method 'not measured'
_exptl_crystal_description plate
_exptl_crystal_F_000 1296
_exptl_crystal_size_max 0.35
_exptl_crystal_size_mid 0.20
_exptl_crystal_size_min 0.10
_refine_diff_density_max 0.221
_refine_diff_density_min -0.223
_refine_diff_density_rms 0.043
_refine_ls_extinction_coef 0.00207(16)
_refine_ls_extinction_expression Fc^*^=kFc[1+0.001xFc^2^\l^3^/sin(2\q)]^-1/4^
_refine_ls_extinction_method SHELXL
_refine_ls_goodness_of_fit_ref 1.061
_refine_ls_hydrogen_treatment mixed
_refine_ls_matrix_type full
_refine_ls_number_parameters 810
_refine_ls_number_reflns 9134
_refine_ls_number_restraints 0
_refine_ls_restrained_S_all 1.061
_refine_ls_R_factor_all 0.0675
_refine_ls_R_factor_gt 0.0563
_refine_ls_shift/su_max 0.000
_refine_ls_shift/su_mean 0.000
_refine_ls_structure_factor_coef Fsqd
_refine_ls_weighting_details 'calc w=1/[\s^2^(Fo^2^)+(0.0444P)^2^+2.9496P] where P=(Fo^2^+2Fc^2^)/3'
_refine_ls_weighting_scheme calc
_refine_ls_wR_factor_gt 0.1427
_refine_ls_wR_factor_ref 0.1499
_reflns_number_gt 7448
_reflns_number_total 9134
_reflns_threshold_expression >2sigma(I)
_cod_data_source_file om300017u_si_003.cif
_cod_data_source_block erk5668
_cod_original_sg_symbol_H-M P-1
_cod_database_code 4076549

loop_
_symmetry_equiv_pos_as_xyz
'x, y, z'
'-x, -y, -z'

loop_
_atom_site_label
_atom_site_type_symbol
_atom_site_fract_x
_atom_site_fract_y
_atom_site_fract_z
_atom_site_U_iso_or_equiv
_atom_site_adp_type
_atom_site_occupancy
_atom_site_symmetry_multiplicity
_atom_site_calc_flag
_atom_site_refinement_flags
C1A C 0.5885(4) 0.8036(3) 0.54118(16) 0.0574(8) Uani 1 1 d .
H1A1 H 0.6579 0.7924 0.4984 0.069 Uiso 1 1 calc R
H1A2 H 0.5001 0.7943 0.5372 0.069 Uiso 1 1 calc R
N2A N 0.6566(3) 0.7194(2) 0.58386(14) 0.0560(7) Uani 1 1 d .
H2A H 0.738(4) 0.726(3) 0.5852(17) 0.067 Uiso 1 1 d .
C3A C 0.7138(4) 0.6088(3) 0.5525(2) 0.0783(11) Uani 1 1 d .
H3A1 H 0.6330 0.5929 0.5459 0.117 Uiso 1 1 calc R
H3A2 H 0.7609 0.5560 0.5797 0.117 Uiso 1 1 calc R
H3A3 H 0.7847 0.6059 0.5115 0.117 Uiso 1 1 calc R
C4A C 0.5553(4) 0.7260(3) 0.64883(18) 0.0747(10) Uani 1 1 d .
H4A1 H 0.5270 0.7966 0.6692 0.112 Uiso 1 1 calc R
H4A2 H 0.6042 0.6705 0.6743 0.112 Uiso 1 1 calc R
H4A3 H 0.4683 0.7153 0.6454 0.112 Uiso 1 1 calc R
C11A C 0.5482(3) 0.9163(2) 0.56572(14) 0.0515(7) Uani 1 1 d .
C12A C 0.4035(4) 0.9777(3) 0.59725(16) 0.0616(8) Uani 1 1 d .
H12A H 0.3305 0.9478 0.6034 0.074 Uiso 1 1 calc R
C13A C 0.3659(4) 1.0817(3) 0.61951(18) 0.0733(10) Uani 1 1 d .
H13A H 0.2673 1.1230 0.6402 0.088 Uiso 1 1 calc R
C14A C 0.4719(5) 1.1256(3) 0.61160(18) 0.0738(10) Uani 1 1 d .
H14A H 0.4464 1.1958 0.6283 0.089 Uiso 1 1 calc R
C15A C 0.6155(4) 1.0670(3) 0.57929(18) 0.0689(9) Uani 1 1 d .
H15A H 0.6873 1.0981 0.5728 0.083 Uiso 1 1 calc R
C16A C 0.6546(4) 0.9622(3) 0.55632(16) 0.0594(8) Uani 1 1 d .
H16A H 0.7528 0.9221 0.5344 0.071 Uiso 1 1 calc R
B1A B 1.0344(4) 0.7062(3) 0.58574(17) 0.0476(8) Uani 1 1 d .
H1A H 0.930(3) 0.697(2) 0.5828(14) 0.057 Uiso 1 1 d .
C21A C 1.1466(3) 0.6855(2) 0.51323(14) 0.0466(7) Uani 1 1 d .
C22A C 1.2976(3) 0.6571(2) 0.49939(15) 0.0531(7) Uani 1 1 d .
F22A F 1.35988(19) 0.65094(17) 0.54779(9) 0.0701(5) Uani 1 1 d .
C23A C 1.3919(3) 0.6368(3) 0.43868(17) 0.0585(8) Uani 1 1 d .
F23A F 1.5376(2) 0.61097(18) 0.42981(11) 0.0807(6) Uani 1 1 d .
C24A C 1.3375(4) 0.6442(3) 0.38737(16) 0.0616(8) Uani 1 1 d .
F24A F 1.4277(2) 0.62432(19) 0.32745(10) 0.0869(7) Uani 1 1 d .
C25A C 1.1887(4) 0.6710(3) 0.39753(15) 0.0559(8) Uani 1 1 d .
F25A F 1.1346(2) 0.67600(18) 0.34780(9) 0.0760(6) Uani 1 1 d .
C26A C 1.0985(3) 0.6912(2) 0.45945(15) 0.0482(7) Uani 1 1 d .
F26A F 0.95284(18) 0.71977(15) 0.46574(8) 0.0585(4) Uani 1 1 d .
C31A C 1.1028(3) 0.6132(2) 0.63270(13) 0.0454(6) Uani 1 1 d .
C32A C 1.0909(3) 0.5131(2) 0.63207(15) 0.0494(7) Uani 1 1 d .
F32A F 1.0236(2) 0.49240(15) 0.59154(10) 0.0713(5) Uani 1 1 d .
C33A C 1.1435(3) 0.4311(3) 0.66996(18) 0.0621(9) Uani 1 1 d .
F33A F 1.1285(3) 0.33533(18) 0.66633(15) 0.1047(9) Uani 1 1 d .
C34A C 1.2114(4) 0.4463(3) 0.71201(17) 0.0645(9) Uani 1 1 d .
F34A F 1.2653(3) 0.3664(2) 0.74912(12) 0.1025(8) Uani 1 1 d .
C35A C 1.2295(4) 0.5425(3) 0.71468(16) 0.0656(9) Uani 1 1 d .
F35A F 1.2996(3) 0.5573(2) 0.75515(12) 0.1050(9) Uani 1 1 d .
C36A C 1.1751(3) 0.6233(3) 0.67575(16) 0.0578(8) Uani 1 1 d .
F36A F 1.1977(2) 0.71615(16) 0.68047(12) 0.0841(7) Uani 1 1 d .
C41A C 0.9771(3) 0.8279(2) 0.61647(14) 0.0482(7) Uani 1 1 d .
C42A C 1.0349(3) 0.9071(3) 0.59626(16) 0.0557(8) Uani 1 1 d .
F42A F 1.1588(2) 0.88480(16) 0.54648(11) 0.0845(7) Uani 1 1 d .
C43A C 0.9770(3) 1.0104(3) 0.62326(17) 0.0588(8) Uani 1 1 d .
F43A F 1.0409(2) 1.08263(16) 0.59991(12) 0.0878(7) Uani 1 1 d .
C44A C 0.8537(3) 1.0399(2) 0.67416(16) 0.0573(8) Uani 1 1 d .
F44A F 0.7956(2) 1.14021(16) 0.70176(11) 0.0825(6) Uani 1 1 d .
C45A C 0.7913(3) 0.9656(3) 0.69736(15) 0.0567(8) Uani 1 1 d .
F45A F 0.6705(2) 0.99351(18) 0.74763(10) 0.0871(7) Uani 1 1 d .
C46A C 0.8529(3) 0.8634(3) 0.66825(15) 0.0525(7) Uani 1 1 d .
F46A F 0.7818(2) 0.79457(16) 0.69185(10) 0.0733(6) Uani 1 1 d .
C1B C 0.5380(4) 0.8307(3) 0.07565(18) 0.0675(9) Uani 1 1 d .
H1B1 H 0.4592 0.8885 0.1050 0.081 Uiso 1 1 calc R
H1B2 H 0.6320 0.8308 0.0789 0.081 Uiso 1 1 calc R
N2B N 0.5252(3) 0.7236(3) 0.09591(15) 0.0673(8) Uani 1 1 d .
H2B H 0.442(4) 0.723(3) 0.0885(18) 0.081 Uiso 1 1 d .
C3B C 0.6484(5) 0.6304(3) 0.0574(3) 0.0946(14) Uani 1 1 d .
H3B1 H 0.7394 0.6251 0.0655 0.142 Uiso 1 1 calc R
H3B2 H 0.6561 0.6407 0.0122 0.142 Uiso 1 1 calc R
H3B3 H 0.6299 0.5644 0.0692 0.142 Uiso 1 1 calc R
C4B C 0.5100(5) 0.7120(4) 0.1660(2) 0.0896(13) Uani 1 1 d .
H4B1 H 0.5970 0.7139 0.1751 0.134 Uiso 1 1 calc R
H4B2 H 0.4990 0.6437 0.1784 0.134 Uiso 1 1 calc R
H4B3 H 0.4242 0.7709 0.1899 0.134 Uiso 1 1 calc R
C11B C 0.5287(4) 0.8537(3) 0.00854(17) 0.0594(8) Uani 1 1 d .
C12B C 0.6529(4) 0.8388(3) -0.0414(2) 0.0785(11) Uani 1 1 d .
H12B H 0.7456 0.8128 -0.0336 0.094 Uiso 1 1 calc R
C13B C 0.6422(5) 0.8619(4) -0.1030(2) 0.0917(13) Uani 1 1 d .
H13B H 0.7275 0.8525 -0.1368 0.110 Uiso 1 1 calc R
C14B C 0.5071(6) 0.8984(3) -0.1151(2) 0.0843(12) Uani 1 1 d .
H14B H 0.5005 0.9118 -0.1572 0.101 Uiso 1 1 calc R
C15B C 0.3821(4) 0.9153(3) -0.06554(19) 0.0715(10) Uani 1 1 d .
H15B H 0.2897 0.9413 -0.0736 0.086 Uiso 1 1 calc R
C16B C 0.3923(4) 0.8941(3) -0.00404(17) 0.0610(8) Uani 1 1 d .
H16B H 0.3062 0.9070 0.0299 0.073 Uiso 1 1 calc R
B1B B 0.1579(4) 0.7154(3) 0.09474(19) 0.0563(9) Uani 1 1 d .
H1B H 0.274(4) 0.711(3) 0.1006(16) 0.068 Uiso 1 1 d .
C21B C 0.1692(3) 0.7302(3) 0.01854(16) 0.0555(8) Uani 1 1 d .
C22B C 0.0657(3) 0.7995(3) -0.00909(16) 0.0610(8) Uani 1 1 d .
F22B F -0.0674(2) 0.8634(2) 0.02778(10) 0.0944(8) Uani 1 1 d .
C23B C 0.0871(4) 0.8102(3) -0.07402(17) 0.0668(9) Uani 1 1 d .
F23B F -0.0209(3) 0.8808(2) -0.09661(11) 0.0975(8) Uani 1 1 d .
C24B C 0.2168(5) 0.7497(3) -0.11550(17) 0.0707(10) Uani 1 1 d .
F24B F 0.2403(3) 0.7602(2) -0.17905(11) 0.1019(8) Uani 1 1 d .
C25B C 0.3238(4) 0.6785(3) -0.09165(19) 0.0749(10) Uani 1 1 d .
F25B F 0.4537(3) 0.6176(2) -0.13157(12) 0.1196(10) Uani 1 1 d .
C26B C 0.2984(4) 0.6708(3) -0.02666(18) 0.0645(9) Uani 1 1 d .
F26B F 0.4098(3) 0.60090(19) -0.00548(12) 0.0983(8) Uani 1 1 d .
C31B C 0.1461(3) 0.5996(3) 0.12008(16) 0.0588(8) Uani 1 1 d .
C32B C 0.1922(4) 0.5563(3) 0.17297(17) 0.0678(9) Uani 1 1 d .
F32B F 0.2529(3) 0.6080(2) 0.20158(11) 0.0927(7) Uani 1 1 d .
C33B C 0.1800(4) 0.4628(3) 0.19999(18) 0.0772(11) Uani 1 1 d .
F33B F 0.2273(3) 0.4264(2) 0.25174(12) 0.1134(9) Uani 1 1 d .
C34B C 0.1169(5) 0.4082(3) 0.1742(2) 0.0843(13) Uani 1 1 d .
F34B F 0.0996(3) 0.31786(19) 0.20020(13) 0.1193(11) Uani 1 1 d .
C35B C 0.0707(5) 0.4452(3) 0.1218(2) 0.0810(11) Uani 1 1 d .
F35B F 0.0081(4) 0.3922(2) 0.09586(14) 0.1197(10) Uani 1 1 d .
C36B C 0.0860(4) 0.5389(3) 0.09570(18) 0.0687(9) Uani 1 1 d .
F36B F 0.0356(3) 0.5716(2) 0.04397(11) 0.0926(7) Uani 1 1 d .
C41B C 0.0269(3) 0.8135(3) 0.14162(15) 0.0572(8) Uani 1 1 d .
C42B C -0.1196(4) 0.8230(3) 0.16004(17) 0.0669(9) Uani 1 1 d .
F42B F -0.1573(2) 0.74803(19) 0.13664(12) 0.0832(6) Uani 1 1 d .
C43B C -0.2311(4) 0.9036(4) 0.1988(2) 0.0822(12) Uani 1 1 d .
F43B F -0.3703(2) 0.9066(2) 0.21389(13) 0.1153(10) Uani 1 1 d .
C44B C -0.2021(5) 0.9842(4) 0.22218(18) 0.0854(13) Uani 1 1 d .
F44B F -0.3102(3) 1.0666(2) 0.25947(12) 0.1233(11) Uani 1 1 d .
C45B C -0.0596(5) 0.9796(3) 0.20709(17) 0.0790(11) Uani 1 1 d .
F45B F -0.0274(3) 1.0565(2) 0.22995(12) 0.1079(9) Uani 1 1 d .
C46B C 0.0498(4) 0.8953(3) 0.16766(16) 0.0624(9) Uani 1 1 d .
F46B F 0.1879(2) 0.89730(18) 0.15375(10) 0.0760(6) Uani 1 1 d .

loop_
_atom_site_aniso_label
_atom_site_aniso_U_11
_atom_site_aniso_U_22
_atom_site_aniso_U_33
_atom_site_aniso_U_23
_atom_site_aniso_U_13
_atom_site_aniso_U_12
C1A 0.0542(18) 0.0553(18) 0.0591(19) 0.0021(14) -0.0203(15) -0.0124(15)
N2A 0.0432(14) 0.0467(14) 0.0819(19) 0.0045(13) -0.0256(13) -0.0149(11)
C3A 0.058(2) 0.0500(19) 0.128(3) -0.006(2) -0.030(2) -0.0163(16)
C4A 0.075(2) 0.074(2) 0.078(2) 0.0268(19) -0.031(2) -0.027(2)
C11A 0.0524(17) 0.0519(17) 0.0503(16) 0.0113(13) -0.0220(14) -0.0147(14)
C12A 0.0539(19) 0.0570(19) 0.067(2) 0.0148(16) -0.0149(16) -0.0152(15)
C13A 0.071(2) 0.055(2) 0.073(2) 0.0109(17) -0.0093(18) -0.0083(18)
C14A 0.101(3) 0.0503(19) 0.066(2) 0.0095(16) -0.028(2) -0.021(2)
C15A 0.084(3) 0.066(2) 0.070(2) 0.0204(18) -0.036(2) -0.033(2)
C16A 0.0573(19) 0.059(2) 0.0622(19) 0.0102(15) -0.0237(16) -0.0175(16)
B1A 0.0370(16) 0.0514(19) 0.057(2) 0.0076(15) -0.0163(15) -0.0174(14)
C21A 0.0419(15) 0.0403(15) 0.0572(17) 0.0067(12) -0.0149(13) -0.0145(12)
C22A 0.0443(16) 0.0526(17) 0.0625(19) 0.0072(14) -0.0159(14) -0.0178(14)
F22A 0.0459(10) 0.0961(15) 0.0741(12) 0.0125(11) -0.0216(9) -0.0301(10)
C23A 0.0409(16) 0.0513(18) 0.075(2) 0.0051(15) -0.0060(15) -0.0154(14)
F23A 0.0404(10) 0.0858(14) 0.0972(15) 0.0049(12) 0.0008(10) -0.0169(10)
C24A 0.059(2) 0.0517(18) 0.060(2) -0.0051(15) 0.0045(16) -0.0186(15)
F24A 0.0768(14) 0.0943(16) 0.0669(13) -0.0111(11) 0.0111(11) -0.0262(12)
C25A 0.065(2) 0.0529(18) 0.0516(18) 0.0022(14) -0.0139(15) -0.0258(15)
F25A 0.0889(15) 0.0919(15) 0.0557(11) 0.0016(10) -0.0186(10) -0.0434(12)
C26A 0.0424(15) 0.0411(15) 0.0598(18) 0.0048(13) -0.0121(13) -0.0157(12)
F26A 0.0487(10) 0.0694(11) 0.0614(10) 0.0076(9) -0.0210(8) -0.0225(8)
C31A 0.0363(14) 0.0530(17) 0.0460(15) 0.0010(12) -0.0114(12) -0.0153(12)
C32A 0.0397(15) 0.0507(17) 0.0564(17) 0.0021(13) -0.0145(13) -0.0140(13)
F32A 0.0719(12) 0.0577(11) 0.0977(15) -0.0010(10) -0.0419(11) -0.0247(10)
C33A 0.0454(17) 0.0484(18) 0.086(2) 0.0161(16) -0.0170(17) -0.0120(14)
F33A 0.0918(17) 0.0563(13) 0.183(3) 0.0384(15) -0.0639(18) -0.0318(12)
C34A 0.0540(19) 0.063(2) 0.064(2) 0.0204(16) -0.0211(16) -0.0066(16)
F34A 0.0917(17) 0.1013(18) 0.1042(18) 0.0511(15) -0.0453(14) -0.0172(14)
C35A 0.0552(19) 0.075(2) 0.0577(19) -0.0052(17) -0.0273(16) -0.0039(17)
F35A 0.1106(19) 0.1066(18) 0.0969(17) -0.0136(14) -0.0715(16) -0.0042(15)
C36A 0.0510(18) 0.0508(18) 0.068(2) -0.0058(15) -0.0204(16) -0.0108(14)
F36A 0.0884(15) 0.0609(12) 0.1233(18) -0.0023(12) -0.0638(14) -0.0236(11)
C41A 0.0360(14) 0.0517(17) 0.0553(17) 0.0104(13) -0.0129(13) -0.0155(13)
C42A 0.0397(16) 0.0538(18) 0.0644(19) 0.0040(15) -0.0033(14) -0.0151(14)
F42A 0.0631(12) 0.0627(12) 0.1057(16) -0.0124(11) 0.0256(11) -0.0320(10)
C43A 0.0508(18) 0.0483(17) 0.074(2) 0.0080(15) -0.0113(16) -0.0189(14)
F43A 0.0758(14) 0.0527(11) 0.1191(18) -0.0029(11) 0.0057(13) -0.0291(10)
C44A 0.0508(18) 0.0473(17) 0.0617(19) -0.0004(14) -0.0125(15) -0.0061(14)
F44A 0.0815(14) 0.0553(12) 0.0876(15) -0.0093(10) -0.0048(11) -0.0107(10)
C45A 0.0430(16) 0.065(2) 0.0495(17) 0.0051(15) -0.0061(13) -0.0114(15)
F45A 0.0719(13) 0.0846(15) 0.0719(13) -0.0047(11) 0.0183(11) -0.0186(11)
C46A 0.0461(16) 0.0554(18) 0.0537(17) 0.0146(14) -0.0115(14) -0.0195(14)
F46A 0.0618(12) 0.0734(13) 0.0749(13) 0.0121(10) 0.0040(10) -0.0320(10)
C1B 0.063(2) 0.066(2) 0.084(2) 0.0113(18) -0.0313(19) -0.0299(17)
N2B 0.0560(17) 0.076(2) 0.084(2) 0.0224(16) -0.0343(16) -0.0311(15)
C3B 0.089(3) 0.062(2) 0.131(4) 0.011(2) -0.040(3) -0.019(2)
C4B 0.082(3) 0.122(4) 0.085(3) 0.042(3) -0.044(2) -0.050(3)
C11B 0.0564(19) 0.0514(18) 0.072(2) 0.0081(15) -0.0172(16) -0.0227(15)
C12B 0.057(2) 0.073(2) 0.094(3) 0.015(2) -0.011(2) -0.0200(18)
C13B 0.084(3) 0.078(3) 0.084(3) 0.007(2) 0.009(2) -0.021(2)
C14B 0.111(4) 0.069(2) 0.069(2) 0.0112(19) -0.020(2) -0.034(2)
C15B 0.078(2) 0.068(2) 0.080(3) 0.0194(19) -0.033(2) -0.0337(19)
C16B 0.0548(19) 0.062(2) 0.068(2) 0.0085(16) -0.0177(16) -0.0237(16)
B1B 0.0417(18) 0.064(2) 0.065(2) 0.0101(18) -0.0205(16) -0.0181(16)
C21B 0.0480(17) 0.0565(18) 0.0651(19) 0.0092(15) -0.0164(15) -0.0231(15)
C22B 0.0440(17) 0.073(2) 0.062(2) 0.0129(16) -0.0112(15) -0.0212(16)
F22B 0.0472(11) 0.133(2) 0.0725(13) 0.0251(13) -0.0138(10) -0.0034(12)
C23B 0.066(2) 0.073(2) 0.067(2) 0.0186(18) -0.0251(18) -0.0291(18)
F23B 0.0793(15) 0.132(2) 0.0770(14) 0.0393(14) -0.0339(12) -0.0303(14)
C24B 0.092(3) 0.066(2) 0.055(2) 0.0055(17) -0.0137(19) -0.034(2)
F24B 0.139(2) 0.0976(18) 0.0590(13) 0.0062(12) -0.0183(14) -0.0388(16)
C25B 0.078(3) 0.055(2) 0.070(2) -0.0023(17) 0.000(2) -0.0143(18)
F25B 0.114(2) 0.0942(18) 0.0842(17) -0.0113(14) 0.0106(15) 0.0114(15)
C26B 0.057(2) 0.0523(19) 0.074(2) 0.0064(16) -0.0164(17) -0.0102(16)
F26B 0.0760(15) 0.0801(15) 0.0956(17) 0.0116(12) -0.0134(12) 0.0116(12)
C31B 0.0450(17) 0.066(2) 0.0607(19) 0.0113(16) -0.0165(14) -0.0146(15)
C32B 0.0512(19) 0.079(2) 0.064(2) 0.0104(18) -0.0159(16) -0.0139(17)
F32B 0.0881(16) 0.125(2) 0.0777(14) 0.0239(13) -0.0438(13) -0.0412(15)
C33B 0.060(2) 0.079(3) 0.063(2) 0.024(2) -0.0068(18) -0.0026(19)
F33B 0.1000(18) 0.130(2) 0.0853(16) 0.0506(16) -0.0287(14) -0.0175(16)
C34B 0.082(3) 0.060(2) 0.074(3) 0.015(2) 0.012(2) -0.012(2)
F34B 0.133(2) 0.0667(14) 0.1073(19) 0.0228(13) 0.0243(17) -0.0242(14)
C35B 0.084(3) 0.075(3) 0.081(3) 0.002(2) -0.004(2) -0.039(2)
F35B 0.160(3) 0.111(2) 0.119(2) 0.0110(17) -0.028(2) -0.092(2)
C36B 0.072(2) 0.075(2) 0.065(2) 0.0133(18) -0.0218(18) -0.0328(19)
F36B 0.1195(19) 0.1102(18) 0.0884(15) 0.0304(13) -0.0536(14) -0.0733(16)
C41B 0.0465(17) 0.068(2) 0.0561(18) 0.0166(15) -0.0184(14) -0.0189(15)
C42B 0.0496(19) 0.077(2) 0.065(2) 0.0181(18) -0.0134(16) -0.0172(18)
F42B 0.0510(11) 0.0935(16) 0.1117(17) 0.0223(13) -0.0282(11) -0.0323(11)
C43B 0.055(2) 0.096(3) 0.070(2) 0.025(2) -0.0032(18) -0.012(2)
F43B 0.0470(12) 0.140(2) 0.117(2) 0.0390(17) 0.0043(12) -0.0123(13)
C44B 0.077(3) 0.087(3) 0.048(2) 0.0114(19) 0.0008(18) 0.005(2)
F44B 0.119(2) 0.1043(19) 0.0693(15) 0.0039(13) 0.0122(14) 0.0185(16)
C45B 0.106(3) 0.072(2) 0.0479(19) 0.0056(17) -0.028(2) -0.015(2)
F45B 0.151(2) 0.0878(17) 0.0809(16) -0.0097(13) -0.0588(16) -0.0173(16)
C46B 0.057(2) 0.074(2) 0.0516(18) 0.0119(16) -0.0186(15) -0.0175(17)
F46B 0.0712(13) 0.0839(14) 0.0852(14) 0.0065(11) -0.0348(11) -0.0328(11)

loop_
_atom_type_symbol
_atom_type_description
_atom_type_scat_dispersion_real
_atom_type_scat_dispersion_imag
_atom_type_scat_source
C C 0.0181 0.0091 'International Tables Vol C Tables 4.2.6.8 and 6.1.1.4'
H H 0.0000 0.0000 'International Tables Vol C Tables 4.2.6.8 and 6.1.1.4'
B B 0.0090 0.0039 'International Tables Vol C Tables 4.2.6.8 and 6.1.1.4'
N N 0.0311 0.0180 'International Tables Vol C Tables 4.2.6.8 and 6.1.1.4'
F F 0.0727 0.0534 'International Tables Vol C Tables 4.2.6.8 and 6.1.1.4'

loop_
_geom_angle_atom_site_label_1
_geom_angle_atom_site_label_2
_geom_angle_atom_site_label_3
_geom_angle
C11A C1A N2A 112.9(3)
C11A C1A H1A1 109.0
N2A C1A H1A1 109.0
C11A C1A H1A2 109.0
N2A C1A H1A2 109.0
H1A1 C1A H1A2 107.8
C4A N2A C3A 111.6(3)
C4A N2A C1A 112.7(3)
C3A N2A C1A 110.5(3)
C4A N2A H2A 112(2)
C3A N2A H2A 101(2)
C1A N2A H2A 108(2)
N2A C3A H3A1 109.5
N2A C3A H3A2 109.5
H3A1 C3A H3A2 109.5
N2A C3A H3A3 109.5
H3A1 C3A H3A3 109.5
H3A2 C3A H3A3 109.5
N2A C4A H4A1 109.5
N2A C4A H4A2 109.5
H4A1 C4A H4A2 109.5
N2A C4A H4A3 109.5
H4A1 C4A H4A3 109.5
H4A2 C4A H4A3 109.5
C12A C11A C16A 119.0(3)
C12A C11A C1A 120.5(3)
C16A C11A C1A 120.5(3)
C13A C12A C11A 120.7(3)
C13A C12A H12A 119.7
C11A C12A H12A 119.7
C14A C13A C12A 120.1(4)
C14A C13A H13A 119.9
C12A C13A H13A 119.9
C13A C14A C15A 120.2(4)
C13A C14A H14A 119.9
C15A C14A H14A 119.9
C14A C15A C16A 120.1(4)
C14A C15A H15A 119.9
C16A C15A H15A 119.9
C15A C16A C11A 119.9(3)
C15A C16A H16A 120.1
C11A C16A H16A 120.1
C41A B1A C21A 115.0(2)
C41A B1A C31A 113.0(3)
C21A B1A C31A 110.7(2)
C41A B1A H1A 103.5(16)
C21A B1A H1A 107.6(15)
C31A B1A H1A 106.4(16)
C26A C21A C22A 113.3(3)
C26A C21A B1A 122.2(2)
C22A C21A B1A 124.4(3)
F22A C22A C23A 116.0(3)
F22A C22A C21A 119.7(3)
C23A C22A C21A 124.3(3)
F23A C23A C24A 120.3(3)
F23A C23A C22A 120.1(3)
C24A C23A C22A 119.6(3)
F24A C24A C23A 120.6(3)
F24A C24A C25A 120.0(3)
C23A C24A C25A 119.3(3)
F25A C25A C24A 119.8(3)
F25A C25A C26A 121.3(3)
C24A C25A C26A 118.9(3)
F26A C26A C25A 115.6(3)
F26A C26A C21A 119.8(3)
C25A C26A C21A 124.6(3)
C32A C31A C36A 113.2(3)
C32A C31A B1A 120.5(3)
C36A C31A B1A 126.3(3)
F32A C32A C33A 116.4(3)
F32A C32A C31A 119.1(3)
C33A C32A C31A 124.5(3)
F33A C33A C34A 119.3(3)
F33A C33A C32A 121.0(3)
C34A C33A C32A 119.6(3)
F34A C34A C33A 120.5(4)
F34A C34A C35A 120.1(3)
C33A C34A C35A 119.3(3)
F35A C35A C34A 119.7(3)
F35A C35A C36A 120.9(4)
C34A C35A C36A 119.4(3)
F36A C36A C35A 116.4(3)
F36A C36A C31A 119.7(3)
C35A C36A C31A 123.9(3)
C42A C41A C46A 112.3(3)
C42A C41A B1A 128.0(3)
C46A C41A B1A 119.7(3)
F42A C42A C43A 115.3(3)
F42A C42A C41A 119.9(3)
C43A C42A C41A 124.8(3)
F43A C43A C44A 119.8(3)
F43A C43A C42A 120.6(3)
C44A C43A C42A 119.6(3)
F44A C44A C45A 120.2(3)
F44A C44A C43A 120.8(3)
C45A C44A C43A 119.0(3)
F45A C45A C44A 119.6(3)
F45A C45A C46A 121.3(3)
C44A C45A C46A 119.1(3)
F46A C46A C45A 116.2(3)
F46A C46A C41A 118.6(3)
C45A C46A C41A 125.1(3)
C11B C1B N2B 112.4(3)
C11B C1B H1B1 109.1
N2B C1B H1B1 109.1
C11B C1B H1B2 109.1
N2B C1B H1B2 109.1
H1B1 C1B H1B2 107.9
C3B N2B C4B 111.5(3)
C3B N2B C1B 112.7(3)
C4B N2B C1B 110.6(3)
C3B N2B H2B 106(2)
C4B N2B H2B 108(2)
C1B N2B H2B 107(2)
N2B C3B H3B1 109.5
N2B C3B H3B2 109.5
H3B1 C3B H3B2 109.5
N2B C3B H3B3 109.5
H3B1 C3B H3B3 109.5
H3B2 C3B H3B3 109.5
N2B C4B H4B1 109.5
N2B C4B H4B2 109.5
H4B1 C4B H4B2 109.5
N2B C4B H4B3 109.5
H4B1 C4B H4B3 109.5
H4B2 C4B H4B3 109.5
C12B C11B C16B 118.7(3)
C12B C11B C1B 121.1(3)
C16B C11B C1B 120.2(3)
C11B C12B C13B 120.4(4)
C11B C12B H12B 119.8
C13B C12B H12B 119.8
C14B C13B C12B 120.3(4)
C14B C13B H13B 119.8
C12B C13B H13B 119.8
C15B C14B C13B 119.8(4)
C15B C14B H14B 120.1
C13B C14B H14B 120.1
C14B C15B C16B 119.9(4)
C14B C15B H15B 120.0
C16B C15B H15B 120.0
C15B C16B C11B 120.8(3)
C15B C16B H16B 119.6
C11B C16B H16B 119.6
C41B B1B C21B 114.2(3)
C41B B1B C31B 109.4(3)
C21B B1B C31B 113.6(3)
C41B B1B H1B 109.0(16)
C21B B1B H1B 106.1(16)
C31B B1B H1B 103.8(16)
C22B C21B C26B 112.4(3)
C22B C21B B1B 128.2(3)
C26B C21B B1B 119.3(3)
F22B C22B C23B 115.1(3)
F22B C22B C21B 120.6(3)
C23B C22B C21B 124.4(3)
F23B C23B C24B 119.9(3)
F23B C23B C22B 120.1(3)
C24B C23B C22B 120.0(3)
F24B C24B C23B 120.8(4)
F24B C24B C25B 120.3(4)
C23B C24B C25B 118.9(3)
F25B C25B C24B 120.3(4)
F25B C25B C26B 120.4(4)
C24B C25B C26B 119.3(3)
F26B C26B C25B 116.8(3)
F26B C26B C21B 118.1(3)
C25B C26B C21B 125.0(3)
C36B C31B C32B 113.1(3)
C36B C31B B1B 126.6(3)
C32B C31B B1B 120.2(3)
F32B C32B C33B 116.2(3)
F32B C32B C31B 119.1(3)
C33B C32B C31B 124.7(4)
F33B C33B C34B 120.0(4)
F33B C33B C32B 120.9(4)
C34B C33B C32B 119.1(4)
F34B C34B C35B 119.6(5)
F34B C34B C33B 120.9(4)
C35B C34B C33B 119.5(4)
F35B C35B C34B 120.2(4)
F35B C35B C36B 120.1(4)
C34B C35B C36B 119.7(4)
F36B C36B C31B 119.8(3)
F36B C36B C35B 116.2(3)
C31B C36B C35B 124.0(4)
C46B C41B C42B 113.0(3)
C46B C41B B1B 123.4(3)
C42B C41B B1B 123.5(3)
C43B C42B F42B 116.1(3)
C43B C42B C41B 125.0(4)
F42B C42B C41B 118.8(3)
F43B C43B C42B 121.0(5)
F43B C43B C44B 119.6(4)
C42B C43B C44B 119.3(4)
F44B C44B C43B 121.0(5)
F44B C44B C45B 119.8(5)
C43B C44B C45B 119.2(4)
F45B C45B C44B 120.6(4)
F45B C45B C46B 120.5(4)
C44B C45B C46B 119.0(4)
F46B C46B C41B 119.9(3)
F46B C46B C45B 115.7(4)
C41B C46B C45B 124.4(4)

loop_
_geom_bond_atom_site_label_1
_geom_bond_atom_site_label_2
_geom_bond_distance
C1A C11A 1.492(4)
C1A N2A 1.507(4)
C1A H1A1 0.9800
C1A H1A2 0.9800
N2A C4A 1.484(5)
N2A C3A 1.497(4)
N2A H2A 0.87(4)
C3A H3A1 0.9700
C3A H3A2 0.9700
C3A H3A3 0.9700
C4A H4A1 0.9700
C4A H4A2 0.9700
C4A H4A3 0.9700
C11A C12A 1.388(4)
C11A C16A 1.391(5)
C12A C13A 1.374(5)
C12A H12A 0.9400
C13A C14A 1.371(6)
C13A H13A 0.9400
C14A C15A 1.377(5)
C14A H14A 0.9400
C15A C16A 1.386(5)
C15A H15A 0.9400
C16A H16A 0.9400
B1A C41A 1.622(5)
B1A C21A 1.638(4)
B1A C31A 1.638(4)
B1A H1A 1.14(3)
C21A C26A 1.379(4)
C21A C22A 1.388(4)
C22A F22A 1.359(4)
C22A C23A 1.372(5)
C23A F23A 1.354(4)
C23A C24A 1.364(5)
C24A F24A 1.344(4)
C24A C25A 1.377(5)
C25A F25A 1.335(4)
C25A C26A 1.378(4)
C26A F26A 1.358(3)
C31A C32A 1.383(4)
C31A C36A 1.384(4)
C32A F32A 1.354(3)
C32A C33A 1.369(4)
C33A F33A 1.348(4)
C33A C34A 1.356(5)
C34A F34A 1.345(4)
C34A C35A 1.365(5)
C35A F35A 1.343(4)
C35A C36A 1.380(5)
C36A F36A 1.352(4)
C41A C42A 1.380(4)
C41A C46A 1.385(4)
C42A F42A 1.361(3)
C42A C43A 1.375(4)
C43A F43A 1.351(4)
C43A C44A 1.366(4)
C44A F44A 1.346(4)
C44A C45A 1.363(5)
C45A F45A 1.344(3)
C45A C46A 1.378(5)
C46A F46A 1.361(3)
C1B C11B 1.498(5)
C1B N2B 1.508(4)
C1B H1B1 0.9800
C1B H1B2 0.9800
N2B C3B 1.487(5)
N2B C4B 1.495(5)
N2B H2B 0.91(4)
C3B H3B1 0.9700
C3B H3B2 0.9700
C3B H3B3 0.9700
C4B H4B1 0.9700
C4B H4B2 0.9700
C4B H4B3 0.9700
C11B C12B 1.375(5)
C11B C16B 1.394(5)
C12B C13B 1.384(6)
C12B H12B 0.9400
C13B C14B 1.378(6)
C13B H13B 0.9400
C14B C15B 1.372(6)
C14B H14B 0.9400
C15B C16B 1.377(5)
C15B H15B 0.9400
C16B H16B 0.9400
B1B C41B 1.627(5)
B1B C21B 1.636(5)
B1B C31B 1.641(5)
B1B H1B 1.21(3)
C21B C22B 1.380(4)
C21B C26B 1.389(5)
C22B F22B 1.353(4)
C22B C23B 1.376(5)
C23B F23B 1.353(4)
C23B C24B 1.359(5)
C24B F24B 1.345(4)
C24B C25B 1.363(6)
C25B F25B 1.347(4)
C25B C26B 1.370(5)
C26B F26B 1.355(4)
C31B C36B 1.380(5)
C31B C32B 1.381(5)
C32B F32B 1.350(4)
C32B C33B 1.377(6)
C33B F33B 1.344(4)
C33B C34B 1.360(6)
C34B F34B 1.348(4)
C34B C35B 1.355(6)
C35B F35B 1.342(5)
C35B C36B 1.383(5)
C36B F36B 1.352(4)
C41B C46B 1.377(5)
C41B C42B 1.391(5)
C42B C43B 1.352(5)
C42B F42B 1.362(4)
C43B F43B 1.348(5)
C43B C44B 1.371(7)
C44B F44B 1.340(4)
C44B C45B 1.374(6)
C45B F45B 1.341(5)
C45B C46B 1.378(5)
C46B F46B 1.363(4)

loop_
_geom_torsion_atom_site_label_1
_geom_torsion_atom_site_label_2
_geom_torsion_atom_site_label_3
_geom_torsion_atom_site_label_4
_geom_torsion
C11A C1A N2A C4A 62.3(4)
C11A C1A N2A C3A -172.1(3)
N2A C1A C11A C12A -101.3(3)
N2A C1A C11A C16A 79.9(4)
C16A C11A C12A C13A -0.7(5)
C1A C11A C12A C13A -179.6(3)
C11A C12A C13A C14A -1.0(5)
C12A C13A C14A C15A 2.4(6)
C13A C14A C15A C16A -2.0(5)
C14A C15A C16A C11A 0.3(5)
C12A C11A C16A C15A 1.1(5)
C1A C11A C16A C15A 179.9(3)
C41A B1A C21A C26A -96.2(3)
C31A B1A C21A C26A 134.2(3)
C41A B1A C21A C22A 86.1(3)
C31A B1A C21A C22A -43.5(4)
C26A C21A C22A F22A 178.4(3)
B1A C21A C22A F22A -3.7(4)
C26A C21A C22A C23A 0.2(4)
B1A C21A C22A C23A 178.1(3)
F22A C22A C23A F23A 0.9(4)
C21A C22A C23A F23A 179.2(3)
F22A C22A C23A C24A -178.3(3)
C21A C22A C23A C24A 0.0(5)
F23A C23A C24A F24A 1.0(5)
C22A C23A C24A F24A -179.8(3)
F23A C23A C24A C25A -179.8(3)
C22A C23A C24A C25A -0.6(5)
F24A C24A C25A F25A 0.7(5)
C23A C24A C25A F25A -178.5(3)
F24A C24A C25A C26A -179.8(3)
C23A C24A C25A C26A 1.0(5)
F25A C25A C26A F26A -2.2(4)
C24A C25A C26A F26A 178.4(3)
F25A C25A C26A C21A 178.6(3)
C24A C25A C26A C21A -0.8(5)
C22A C21A C26A F26A -179.0(2)
B1A C21A C26A F26A 3.1(4)
C22A C21A C26A C25A 0.2(4)
B1A C21A C26A C25A -177.7(3)
C41A B1A C31A C32A 148.4(3)
C21A B1A C31A C32A -81.0(3)
C41A B1A C31A C36A -31.4(4)
C21A B1A C31A C36A 99.2(3)
C36A C31A C32A F32A -179.4(3)
B1A C31A C32A F32A 0.8(4)
C36A C31A C32A C33A 0.4(4)
B1A C31A C32A C33A -179.4(3)
F32A C32A C33A F33A 0.2(5)
C31A C32A C33A F33A -179.6(3)
F32A C32A C33A C34A -179.6(3)
C31A C32A C33A C34A 0.6(5)
F33A C33A C34A F34A 1.0(5)
C32A C33A C34A F34A -179.2(3)
F33A C33A C34A C35A 178.6(3)
C32A C33A C34A C35A -1.6(5)
F34A C34A C35A F35A -0.9(5)
C33A C34A C35A F35A -178.5(3)
F34A C34A C35A C36A 179.2(3)
C33A C34A C35A C36A 1.6(5)
F35A C35A C36A F36A 0.6(5)
C34A C35A C36A F36A -179.5(3)
F35A C35A C36A C31A 179.5(3)
C34A C35A C36A C31A -0.6(5)
C32A C31A C36A F36A 178.5(3)
B1A C31A C36A F36A -1.7(5)
C32A C31A C36A C35A -0.4(5)
B1A C31A C36A C35A 179.4(3)
C21A B1A C41A C42A -16.1(4)
C31A B1A C41A C42A 112.3(3)
C21A B1A C41A C46A 161.6(3)
C31A B1A C41A C46A -69.9(3)
C46A C41A C42A F42A 178.8(3)
B1A C41A C42A F42A -3.3(5)
C46A C41A C42A C43A -0.6(5)
B1A C41A C42A C43A 177.4(3)
F42A C42A C43A F43A 0.9(5)
C41A C42A C43A F43A -179.7(3)
F42A C42A C43A C44A -179.0(3)
C41A C42A C43A C44A 0.4(5)
F43A C43A C44A F44A -0.5(5)
C42A C43A C44A F44A 179.5(3)
F43A C43A C44A C45A -179.5(3)
C42A C43A C44A C45A 0.4(5)
F44A C44A C45A F45A 0.6(5)
C43A C44A C45A F45A 179.7(3)
F44A C44A C45A C46A -180.0(3)
C43A C44A C45A C46A -0.9(5)
F45A C45A C46A F46A 2.2(4)
C44A C45A C46A F46A -177.2(3)
F45A C45A C46A C41A -179.8(3)
C44A C45A C46A C41A 0.8(5)
C42A C41A C46A F46A 177.9(3)
B1A C41A C46A F46A -0.2(4)
C42A C41A C46A C45A 0.0(4)
B1A C41A C46A C45A -178.1(3)
C11B C1B N2B C3B 63.8(4)
C11B C1B N2B C4B -170.6(3)
N2B C1B C11B C12B -101.3(4)
N2B C1B C11B C16B 80.8(4)
C16B C11B C12B C13B -1.1(6)
C1B C11B C12B C13B -179.1(4)
C11B C12B C13B C14B -1.0(6)
C12B C13B C14B C15B 2.0(7)
C13B C14B C15B C16B -1.0(6)
C14B C15B C16B C11B -1.1(5)
C12B C11B C16B C15B 2.2(5)
C1B C11B C16B C15B -179.8(3)
C41B B1B C21B C22B -15.9(5)
C31B B1B C21B C22B 110.6(4)
C41B B1B C21B C26B 161.3(3)
C31B B1B C21B C26B -72.2(4)
C26B C21B C22B F22B 179.6(3)
B1B C21B C22B F22B -3.0(5)
C26B C21B C22B C23B -0.5(5)
B1B C21B C22B C23B 176.9(3)
F22B C22B C23B F23B 0.1(5)
C21B C22B C23B F23B -179.8(3)
F22B C22B C23B C24B -179.8(3)
C21B C22B C23B C24B 0.3(6)
F23B C23B C24B F24B 1.0(6)
C22B C23B C24B F24B -179.0(3)
F23B C23B C24B C25B -179.6(3)
C22B C23B C24B C25B 0.4(6)
F24B C24B C25B F25B -0.5(6)
C23B C24B C25B F25B -179.9(4)
F24B C24B C25B C26B 178.7(3)
C23B C24B C25B C26B -0.7(6)
F25B C25B C26B F26B 0.8(6)
C24B C25B C26B F26B -178.3(3)
F25B C25B C26B C21B 179.6(4)
C24B C25B C26B C21B 0.5(6)
C22B C21B C26B F26B 178.9(3)
B1B C21B C26B F26B 1.3(5)
C22B C21B C26B C25B 0.1(5)
B1B C21B C26B C25B -177.6(3)
C41B B1B C31B C36B 100.2(4)
C21B B1B C31B C36B -28.8(5)
C41B B1B C31B C32B -76.3(4)
C21B B1B C31B C32B 154.7(3)
C36B C31B C32B F32B -179.9(3)
B1B C31B C32B F32B -2.9(5)
C36B C31B C32B C33B -0.5(5)
B1B C31B C32B C33B 176.5(3)
F32B C32B C33B F33B -0.3(5)
C31B C32B C33B F33B -179.7(3)
F32B C32B C33B C34B 178.6(3)
C31B C32B C33B C34B -0.8(6)
F33B C33B C34B F34B 0.6(6)
C32B C33B C34B F34B -178.4(3)
F33B C33B C34B C35B -179.5(3)
C32B C33B C34B C35B 1.6(6)
F34B C34B C35B F35B 0.1(6)
C33B C34B C35B F35B -179.9(4)
F34B C34B C35B C36B 178.9(4)
C33B C34B C35B C36B -1.1(6)
C32B C31B C36B F36B 179.8(3)
B1B C31B C36B F36B 3.1(6)
C32B C31B C36B C35B 1.0(5)
B1B C31B C36B C35B -175.7(4)
F35B C35B C36B F36B -0.3(6)
C34B C35B C36B F36B -179.1(4)
F35B C35B C36B C31B 178.5(4)
C34B C35B C36B C31B -0.3(6)
C21B B1B C41B C46B -100.7(4)
C31B B1B C41B C46B 130.6(3)
C21B B1B C41B C42B 79.9(4)
C31B B1B C41B C42B -48.7(4)
C46B C41B C42B C43B 0.7(5)
B1B C41B C42B C43B -179.9(3)
C46B C41B C42B F42B 178.9(3)
B1B C41B C42B F42B -1.7(5)
F42B C42B C43B F43B 1.4(5)
C41B C42B C43B F43B 179.6(3)
F42B C42B C43B C44B -177.6(3)
C41B C42B C43B C44B 0.6(6)
F43B C43B C44B F44B -0.6(6)
C42B C43B C44B F44B 178.4(3)
F43B C43B C44B C45B 179.3(3)
C42B C43B C44B C45B -1.7(6)
F44B C44B C45B F45B 0.7(5)
C43B C44B C45B F45B -179.1(3)
F44B C44B C45B C46B -178.7(3)
C43B C44B C45B C46B 1.4(5)
C42B C41B C46B F46B -179.7(3)
B1B C41B C46B F46B 0.9(5)
C42B C41B C46B C45B -1.0(5)
B1B C41B C46B C45B 179.5(3)
F45B C45B C46B F46B -0.7(5)
C44B C45B C46B F46B 178.7(3)
F45B C45B C46B C41B -179.5(3)
C44B C45B C46B C41B 0.0(5)
